data_4103217
loop_
_publ_author_name
'Petr Valenta'
'Patrick J. Carroll'
'Patrick J. Walsh'

_publ_section_title
;
 Stereoselective Synthesis of \b-Hydroxy Enamines, Aminocyclopropanes, and
 1,3-Amino Alcohols via Asymmetric Catalysis
;
_journal_name_full 'Journal of the American Chemical Society'
_journal_page_first 14179
_journal_page_last 14190
_journal_paper_doi 10.1021/ja105435y
_journal_volume 132
_journal_year 2010
_chemical_formula_sum 'C29 H33 N O3 S'
_chemical_formula_weight 475.62
_space_group_IT_number 4
_symmetry_cell_setting monoclinic
_symmetry_Int_Tables_number 4
_symmetry_space_group_name_Hall 'P 2yb'
_symmetry_space_group_name_H-M 'P 1 21 1'
_atom_sites_solution_hydrogens geom
_atom_sites_solution_primary direct
_audit_creation_method SHELXL-97
_cell_angle_alpha 90.00
_cell_angle_beta 90.760(6)
_cell_angle_gamma 90.00
_cell_formula_units_Z 8
_cell_length_a 17.8473(19)
_cell_length_b 11.6887(13)
_cell_length_c 24.162(3)
_cell_measurement_temperature 143(1)
_cell_volume 5040.0(10)
_computing_data_collection 'Bruker APEX2'
_computing_data_reduction 'Bruker SAINT'
_computing_structure_refinement 'SHELXL-97 (Sheldrick, 2008)'
_computing_structure_solution 'SHELXS-97 (Sheldrick, 2008)'
_diffrn_ambient_temperature 143(1)
_diffrn_measured_fraction_theta_full 0.991
_diffrn_measured_fraction_theta_max 0.991
_diffrn_measurement_device 'CCD Area Detector'
_diffrn_measurement_device_type 'Bruker APEXII'
_diffrn_measurement_method 'phi and omega scans'
_diffrn_radiation_monochromator graphite
_diffrn_radiation_source 'sealed tube'
_diffrn_radiation_type MoK\a
_diffrn_radiation_wavelength 0.71073
_diffrn_reflns_av_R_equivalents 0.0531
_diffrn_reflns_av_sigmaI/netI 0.0461
_diffrn_reflns_limit_h_max 21
_diffrn_reflns_limit_h_min -21
_diffrn_reflns_limit_k_max 13
_diffrn_reflns_limit_k_min -13
_diffrn_reflns_limit_l_max 28
_diffrn_reflns_limit_l_min -28
_diffrn_reflns_number 85324
_diffrn_reflns_theta_full 25.18
_diffrn_reflns_theta_max 25.18
_diffrn_reflns_theta_min 1.69
_exptl_absorpt_coefficient_mu 0.159
_exptl_absorpt_correction_T_max 0.7452
_exptl_absorpt_correction_T_min 0.6038
_exptl_absorpt_correction_type multi-scan
_exptl_absorpt_process_details '(SADABS; Sheldrick, 2007)'
_exptl_crystal_density_diffrn 1.254
_exptl_crystal_density_method 'not measured'
_exptl_crystal_F_000 2032
_exptl_crystal_size_max 0.46
_exptl_crystal_size_mid 0.12
_exptl_crystal_size_min 0.03
_refine_diff_density_max 0.826
_refine_diff_density_min -0.326
_refine_diff_density_rms 0.064
_refine_ls_abs_structure_details 'Flack H D (1983), Acta Cryst. A39, 876-881'
_refine_ls_abs_structure_Flack 0.06(5)
_refine_ls_extinction_method none
_refine_ls_goodness_of_fit_ref 1.099
_refine_ls_hydrogen_treatment constr
_refine_ls_matrix_type full
_refine_ls_number_parameters 1234
_refine_ls_number_reflns 17838
_refine_ls_number_restraints 1
_refine_ls_restrained_S_all 1.099
_refine_ls_R_factor_all 0.0786
_refine_ls_R_factor_gt 0.0550
_refine_ls_shift/su_max 0.020
_refine_ls_shift/su_mean 0.000
_refine_ls_structure_factor_coef Fsqd
_refine_ls_weighting_details 'calc w=1/[\s^2^(Fo^2^)+(0.0628P)^2^+3.1236P] where P=(Fo^2^+2Fc^2^)/3'
_refine_ls_weighting_scheme calc
_refine_ls_wR_factor_gt 0.1304
_refine_ls_wR_factor_ref 0.1426
_reflns_number_gt 13640
_reflns_number_total 17838
_reflns_threshold_expression >2sigma(I)
_cod_data_source_file ja105435y_si_004.cif
_cod_data_source_block shelxl
_cod_original_sg_symbol_H-M 'P 21 '
_cod_database_code 4103217

loop_
_symmetry_equiv_pos_as_xyz
'x, y, z'
'-x, y+1/2, -z'

loop_
_atom_site_label
_atom_site_type_symbol
_atom_site_fract_x
_atom_site_fract_y
_atom_site_fract_z
_atom_site_U_iso_or_equiv
_atom_site_adp_type
_atom_site_occupancy
_atom_site_symmetry_multiplicity
_atom_site_calc_flag
_atom_site_refinement_flags
C1 C 0.0778(2) 0.8859(3) 1.06919(14) 0.0210(8) Uani 1 1 d .
H1 H 0.1132 0.9500 1.0705 0.028 Uiso 1 1 calc R
C2 C 0.0850(2) 0.8236(4) 1.12442(16) 0.0307(9) Uani 1 1 d .
H2a H 0.1361 0.7969 1.1293 0.041 Uiso 1 1 calc R
H2b H 0.0524 0.7571 1.1239 0.041 Uiso 1 1 calc R
C3 C 0.0645(2) 0.9001(4) 1.17312(16) 0.0367(10) Uani 1 1 d .
H3a H 0.0658 0.8555 1.2069 0.049 Uiso 1 1 calc R
H3b H 0.1013 0.9608 1.1768 0.049 Uiso 1 1 calc R
C4 C -0.0123(3) 0.9520(4) 1.16566(16) 0.0434(11) Uani 1 1 d .
H4a H -0.0218 1.0044 1.1959 0.058 Uiso 1 1 calc R
H4b H -0.0498 0.8920 1.1667 0.058 Uiso 1 1 calc R
C5 C -0.0191(2) 1.0160(4) 1.11090(16) 0.0379(10) Uani 1 1 d .
H5a H 0.0148 1.0809 1.1113 0.050 Uiso 1 1 calc R
H5b H -0.0697 1.0448 1.1063 0.050 Uiso 1 1 calc R
C6 C -0.0003(2) 0.9372(4) 1.06237(15) 0.0322(9) Uani 1 1 d .
H6a H -0.0369 0.8761 1.0601 0.043 Uiso 1 1 calc R
H6b H -0.0029 0.9804 1.0281 0.043 Uiso 1 1 calc R
C7 C 0.1009(2) 0.8095(3) 1.02060(15) 0.0224(8) Uani 1 1 d .
H7 H 0.1525 0.7838 1.0275 0.030 Uiso 1 1 calc R
C8 C 0.09903(19) 0.8741(3) 0.96654(14) 0.0191(7) Uani 1 1 d .
C9 C 0.15065(19) 0.9736(3) 0.96173(13) 0.0200(7) Uani 1 1 d .
C10 C 0.1253(2) 1.0818(3) 0.94587(14) 0.0248(8) Uani 1 1 d .
H10 H 0.0742 1.0952 0.9416 0.033 Uiso 1 1 calc R
C11 C 0.1757(2) 1.1691(3) 0.93646(15) 0.0282(9) Uani 1 1 d .
H11 H 0.1584 1.2407 0.9255 0.037 Uiso 1 1 calc R
C12 C 0.2520(2) 1.1504(4) 0.94337(15) 0.0300(9) Uani 1 1 d .
H12 H 0.2862 1.2085 0.9362 0.040 Uiso 1 1 calc R
C13 C 0.2765(2) 1.0455(4) 0.96086(16) 0.0313(9) Uani 1 1 d .
H13 H 0.3275 1.0330 0.9662 0.042 Uiso 1 1 calc R
C14 C 0.2271(2) 0.9581(3) 0.97072(15) 0.0256(8) Uani 1 1 d .
H14 H 0.2449 0.8880 0.9835 0.034 Uiso 1 1 calc R
C15 C 0.05300(19) 0.8402(3) 0.92553(14) 0.0218(8) Uani 1 1 d .
H15 H 0.0235 0.7760 0.9317 0.029 Uiso 1 1 calc R
C16 C -0.1030(2) 0.8456(3) 0.86270(15) 0.0234(8) Uani 1 1 d .
C17 C -0.1328(2) 0.8080(4) 0.91237(15) 0.0292(9) Uani 1 1 d .
H17 H -0.1196 0.8439 0.9454 0.039 Uiso 1 1 calc R
C18 C -0.1825(2) 0.7166(4) 0.91229(15) 0.0319(9) Uani 1 1 d .
H18 H -0.2027 0.6922 0.9455 0.042 Uiso 1 1 calc R
C19 C -0.2027(2) 0.6607(3) 0.86345(16) 0.0276(9) Uani 1 1 d .
C20 C -0.1714(2) 0.6979(3) 0.81422(15) 0.0291(9) Uani 1 1 d .
H20 H -0.1838 0.6607 0.7813 0.039 Uiso 1 1 calc R
C21 C -0.1220(2) 0.7896(3) 0.81334(15) 0.0271(9) Uani 1 1 d .
H21 H -0.1017 0.8138 0.7801 0.036 Uiso 1 1 calc R
C22 C -0.2565(2) 0.5632(4) 0.86385(17) 0.0353(10) Uani 1 1 d .
H22a H -0.2645 0.5392 0.9013 0.053 Uiso 1 1 calc R
H22b H -0.2363 0.5006 0.8431 0.053 Uiso 1 1 calc R
H22c H -0.3032 0.5868 0.8474 0.053 Uiso 1 1 calc R
C23 C 0.0686(2) 0.8232(4) 0.82554(15) 0.0283(9) Uani 1 1 d .
H23a H 0.0498 0.8563 0.7912 0.038 Uiso 1 1 calc R
H23b H 0.0458 0.7484 0.8296 0.038 Uiso 1 1 calc R
C24 C 0.1530(2) 0.8094(3) 0.82201(14) 0.0241(8) Uani 1 1 d .
C25 C 0.2010(2) 0.9005(3) 0.83320(15) 0.0273(9) Uani 1 1 d .
H25 H 0.1820 0.9700 0.8453 0.036 Uiso 1 1 calc R
C26 C 0.2774(2) 0.8866(4) 0.82612(16) 0.0328(10) Uani 1 1 d .
H26 H 0.3099 0.9467 0.8342 0.044 Uiso 1 1 calc R
C27 C 0.3056(2) 0.7835(4) 0.80698(16) 0.0350(10) Uani 1 1 d .
H27 H 0.3568 0.7749 0.8021 0.047 Uiso 1 1 calc R
C28 C 0.2585(2) 0.6951(4) 0.79531(16) 0.0344(10) Uani 1 1 d .
H28 H 0.2774 0.6268 0.7816 0.046 Uiso 1 1 calc R
C29 C 0.1817(2) 0.7069(4) 0.80388(15) 0.0340(9) Uani 1 1 d .
H29 H 0.1498 0.6453 0.7973 0.045 Uiso 1 1 calc R
N1 N 0.04570(17) 0.8964(3) 0.87220(12) 0.0236(7) Uani 1 1 d .
O1 O 0.05451(16) 0.7109(2) 1.01508(10) 0.0337(6) Uani 1 1 d .
H1a H 0.0627 0.6673 1.0411 0.051 Uiso 1 1 calc R
O2 O -0.05085(15) 1.0247(2) 0.91104(11) 0.0340(7) Uani 1 1 d .
O3 O -0.03761(16) 1.0106(2) 0.80956(12) 0.0373(7) Uani 1 1 d .
S1 S -0.03773(5) 0.95662(8) 0.86275(4) 0.0263(2) Uani 1 1 d .
C1' C 0.91881(19) 0.6331(3) 0.42825(14) 0.0184(7) Uani 1 1 d .
H1' H 0.8849 0.6990 0.4279 0.024 Uiso 1 1 calc R
C2' C 0.9077(2) 0.5710(3) 0.37262(15) 0.0254(8) Uani 1 1 d .
H2a' H 0.9380 0.5020 0.3726 0.034 Uiso 1 1 calc R
H2b' H 0.8556 0.5484 0.3686 0.034 Uiso 1 1 calc R
C3' C 0.9290(2) 0.6446(4) 0.32371(16) 0.0328(9) Uani 1 1 d .
H3a' H 0.8938 0.7075 0.3202 0.044 Uiso 1 1 calc R
H3b' H 0.9258 0.5994 0.2901 0.044 Uiso 1 1 calc R
C4' C 1.0079(3) 0.6920(5) 0.33024(18) 0.0450(12) Uani 1 1 d .
H4a' H 1.0183 0.7430 0.2996 0.060 Uiso 1 1 calc R
H4b' H 1.0436 0.6295 0.3292 0.060 Uiso 1 1 calc R
C5' C 1.0173(2) 0.7566(4) 0.38451(17) 0.0424(11) Uani 1 1 d .
H5a' H 0.9847 0.8231 0.3843 0.056 Uiso 1 1 calc R
H5b' H 1.0686 0.7832 0.3883 0.056 Uiso 1 1 calc R
C6' C 0.9982(2) 0.6799(4) 0.43404(16) 0.0297(9) Uani 1 1 d .
H6a' H 1.0335 0.6168 0.4361 0.039 Uiso 1 1 calc R
H6b' H 1.0027 0.7236 0.4680 0.039 Uiso 1 1 calc R
C7' C 0.89600(19) 0.5566(3) 0.47743(14) 0.0181(7) Uani 1 1 d .
H7' H 0.8441 0.5317 0.4712 0.024 Uiso 1 1 calc R
C8' C 0.89987(18) 0.6216(3) 0.53184(13) 0.0143(7) Uani 1 1 d .
C9' C 0.84873(18) 0.7213(3) 0.53829(13) 0.0163(7) Uani 1 1 d .
C10' C 0.8738(2) 0.8275(3) 0.55558(14) 0.0207(8) Uani 1 1 d .
H10' H 0.9250 0.8411 0.5594 0.028 Uiso 1 1 calc R
C11' C 0.8232(2) 0.9142(3) 0.56734(15) 0.0238(8) Uani 1 1 d .
H11' H 0.8408 0.9851 0.5791 0.032 Uiso 1 1 calc R
C12' C 0.7476(2) 0.8965(3) 0.56185(15) 0.0293(9) Uani 1 1 d .
H12' H 0.7140 0.9541 0.5710 0.039 Uiso 1 1 calc R
C13' C 0.7218(2) 0.7916(3) 0.54253(16) 0.0276(9) Uani 1 1 d .
H13' H 0.6706 0.7797 0.5377 0.037 Uiso 1 1 calc R
C14' C 0.7710(2) 0.7056(3) 0.53057(14) 0.0230(8) Uani 1 1 d .
H14' H 0.7530 0.6361 0.5172 0.031 Uiso 1 1 calc R
C15' C 0.94565(19) 0.5845(3) 0.57190(14) 0.0172(7) Uani 1 1 d .
H15' H 0.9733 0.5185 0.5653 0.023 Uiso 1 1 calc R
C16' C 1.10428(18) 0.5887(3) 0.63280(14) 0.0164(7) Uani 1 1 d .
C17' C 1.12969(19) 0.5458(3) 0.58290(15) 0.0226(8) Uani 1 1 d .
H17' H 1.1132 0.5773 0.5496 0.030 Uiso 1 1 calc R
C18' C 1.1802(2) 0.4550(3) 0.58338(15) 0.0266(8) Uani 1 1 d .
H18' H 1.1978 0.4266 0.5500 0.035 Uiso 1 1 calc R
C19' C 1.2050(2) 0.4060(3) 0.63265(16) 0.0242(8) Uani 1 1 d .
C20' C 1.1788(2) 0.4493(4) 0.68184(16) 0.0352(10) Uani 1 1 d .
H20' H 1.1952 0.4175 0.7151 0.047 Uiso 1 1 calc R
C21' C 1.1281(2) 0.5404(3) 0.68239(16) 0.0302(9) Uani 1 1 d .
H21' H 1.1104 0.5683 0.7158 0.040 Uiso 1 1 calc R
C22' C 1.2590(2) 0.3079(3) 0.63271(18) 0.0343(10) Uani 1 1 d .
H22a' H 1.3059 0.3321 0.6487 0.051 Uiso 1 1 calc R
H22b' H 1.2667 0.2828 0.5954 0.051 Uiso 1 1 calc R
H22c' H 1.2390 0.2460 0.6541 0.051 Uiso 1 1 calc R
C23' C 0.93381(19) 0.5664(3) 0.67242(14) 0.0206(8) Uani 1 1 d .
H23a' H 0.9546 0.5985 0.7063 0.027 Uiso 1 1 calc R
H23b' H 0.9555 0.4911 0.6675 0.027 Uiso 1 1 calc R
C24' C 0.8500(2) 0.5547(3) 0.67812(14) 0.0204(8) Uani 1 1 d .
C25' C 0.8019(2) 0.6457(3) 0.66766(14) 0.0224(8) Uani 1 1 d .
H25' H 0.8202 0.7137 0.6532 0.030 Uiso 1 1 calc R
C26' C 0.7257(2) 0.6344(3) 0.67907(16) 0.0311(9) Uani 1 1 d .
H26' H 0.6930 0.6944 0.6712 0.041 Uiso 1 1 calc R
C27' C 0.6990(2) 0.5356(4) 0.70177(17) 0.0345(10) Uani 1 1 d .
H27' H 0.6486 0.5301 0.7106 0.046 Uiso 1 1 calc R
C28' C 0.7457(2) 0.4443(4) 0.71161(16) 0.0333(10) Uani 1 1 d .
H28' H 0.7271 0.3766 0.7262 0.044 Uiso 1 1 calc R
C29' C 0.8212(2) 0.4547(3) 0.69946(15) 0.0281(8) Uani 1 1 d .
H29' H 0.8530 0.3929 0.7058 0.037 Uiso 1 1 calc R
N1' N 0.95521(15) 0.6401(2) 0.62514(11) 0.0166(6) Uani 1 1 d .
O1' O 0.94140(16) 0.4583(2) 0.48288(11) 0.0332(6) Uani 1 1 d .
H1a' H 0.9333 0.4152 0.4567 0.050 Uiso 1 1 calc R
O2' O 1.05065(14) 0.7685(2) 0.58527(11) 0.0283(6) Uani 1 1 d .
O3' O 1.03946(15) 0.7529(2) 0.68707(11) 0.0320(6) Uani 1 1 d .
S1' S 1.03857(5) 0.70031(7) 0.63359(4) 0.0216(2) Uani 1 1 d .
C30 C 0.4322(2) 0.3935(3) 1.07528(15) 0.0249(8) Uani 1 1 d .
H30 H 0.3894 0.4460 1.0758 0.033 Uiso 1 1 calc R
C31 C 0.5036(2) 0.4647(4) 1.06905(16) 0.0321(9) Uani 1 1 d .
H31a H 0.5465 0.4139 1.0671 0.043 Uiso 1 1 calc R
H31b H 0.5007 0.5076 1.0347 0.043 Uiso 1 1 calc R
C32 C 0.5145(2) 0.5473(4) 1.11723(17) 0.0374(10) Uani 1 1 d .
H32a H 0.5621 0.5864 1.1134 0.050 Uiso 1 1 calc R
H32b H 0.4751 0.6044 1.1160 0.050 Uiso 1 1 calc R
C33 C 0.5133(2) 0.4869(5) 1.17266(17) 0.0439(12) Uani 1 1 d .
H33a H 0.5146 0.5434 1.2020 0.058 Uiso 1 1 calc R
H33b H 0.5576 0.4394 1.1765 0.058 Uiso 1 1 calc R
C34 C 0.4441(3) 0.4131(4) 1.17874(16) 0.0393(11) Uani 1 1 d .
H34a H 0.4002 0.4618 1.1807 0.052 Uiso 1 1 calc R
H34b H 0.4478 0.3702 1.2130 0.052 Uiso 1 1 calc R
C35 C 0.4346(3) 0.3294(4) 1.12999(16) 0.0376(10) Uani 1 1 d .
H35a H 0.4761 0.2757 1.1301 0.050 Uiso 1 1 calc R
H35b H 0.3886 0.2863 1.1342 0.050 Uiso 1 1 calc R
C36 C 0.4223(2) 0.3135(3) 1.02556(16) 0.0304(9) Uani 1 1 d .
H36 H 0.4681 0.2680 1.0223 0.040 Uiso 1 1 calc R
C37 C 0.4112(2) 0.3798(3) 0.97170(14) 0.0221(8) Uani 1 1 d .
C38 C 0.3542(2) 0.4730(3) 0.96786(14) 0.0232(8) Uani 1 1 d .
C39 C 0.2799(2) 0.4490(4) 0.98300(15) 0.0300(9) Uani 1 1 d .
H39 H 0.2682 0.3796 0.9997 0.040 Uiso 1 1 calc R
C40 C 0.2246(2) 0.5289(4) 0.97298(17) 0.0388(11) Uani 1 1 d .
H40 H 0.1752 0.5116 0.9816 0.052 Uiso 1 1 calc R
C41 C 0.2413(2) 0.6350(4) 0.95019(16) 0.0370(11) Uani 1 1 d .
H41 H 0.2035 0.6876 0.9426 0.049 Uiso 1 1 calc R
C42 C 0.3159(2) 0.6611(4) 0.93899(15) 0.0348(10) Uani 1 1 d .
H42 H 0.3284 0.7329 0.9253 0.046 Uiso 1 1 calc R
C43 C 0.3713(2) 0.5806(3) 0.94817(14) 0.0266(8) Uani 1 1 d .
H43 H 0.4209 0.5992 0.9410 0.035 Uiso 1 1 calc R
C44 C 0.4549(2) 0.3510(3) 0.92953(14) 0.0224(8) Uani 1 1 d .
H44 H 0.4863 0.2882 0.9346 0.030 Uiso 1 1 calc R
C45 C 0.6054(2) 0.3592(3) 0.86462(15) 0.0256(8) Uani 1 1 d .
C46 C 0.6206(2) 0.3044(3) 0.81476(15) 0.0270(9) Uani 1 1 d .
H46 H 0.5982 0.3298 0.7820 0.036 Uiso 1 1 calc R
C47 C 0.6692(2) 0.2121(4) 0.81420(15) 0.0289(9) Uani 1 1 d .
H47 H 0.6796 0.1770 0.7806 0.038 Uiso 1 1 calc R
C48 C 0.7029(2) 0.1705(3) 0.86218(16) 0.0281(9) Uani 1 1 d .
C49 C 0.6864(2) 0.2260(4) 0.91190(15) 0.0298(9) Uani 1 1 d .
H49 H 0.7084 0.1998 0.9446 0.040 Uiso 1 1 calc R
C50 C 0.6383(2) 0.3186(4) 0.91364(15) 0.0289(9) Uani 1 1 d .
H50 H 0.6278 0.3537 0.9472 0.038 Uiso 1 1 calc R
C51 C 0.7551(2) 0.0717(4) 0.86113(17) 0.0356(10) Uani 1 1 d .
H51a H 0.7292 0.0053 0.8474 0.053 Uiso 1 1 calc R
H51b H 0.7737 0.0568 0.8979 0.053 Uiso 1 1 calc R
H51c H 0.7964 0.0889 0.8374 0.053 Uiso 1 1 calc R
C52 C 0.4340(2) 0.3375(3) 0.82841(15) 0.0270(9) Uani 1 1 d .
H52a H 0.4593 0.2642 0.8306 0.036 Uiso 1 1 calc R
H52b H 0.4497 0.3749 0.7947 0.036 Uiso 1 1 calc R
C53 C 0.3505(2) 0.3171(3) 0.82510(14) 0.0260(8) Uani 1 1 d .
C54 C 0.3250(2) 0.2152(4) 0.80296(15) 0.0310(9) Uani 1 1 d .
H54 H 0.3591 0.1579 0.7945 0.041 Uiso 1 1 calc R
C55 C 0.2496(2) 0.1973(4) 0.79316(16) 0.0314(9) Uani 1 1 d .
H55 H 0.2335 0.1294 0.7768 0.042 Uiso 1 1 calc R
C56 C 0.1981(2) 0.2791(4) 0.80735(16) 0.0329(10) Uani 1 1 d .
H56 H 0.1471 0.2661 0.8015 0.044 Uiso 1 1 calc R
C57 C 0.2229(2) 0.3821(3) 0.83064(15) 0.0282(9) Uani 1 1 d .
H57 H 0.1885 0.4376 0.8409 0.038 Uiso 1 1 calc R
C58 C 0.2984(2) 0.4010(3) 0.83828(15) 0.0270(9) Uani 1 1 d .
H58 H 0.3149 0.4707 0.8524 0.036 Uiso 1 1 calc R
N2 N 0.45774(17) 0.4088(3) 0.87676(12) 0.0252(7) Uani 1 1 d .
O4 O 0.36209(16) 0.2376(3) 1.03306(13) 0.0449(8) Uani 1 1 d .
H4 H 0.3757 0.1843 1.0529 0.067 Uiso 1 1 calc R
O5 O 0.53728(16) 0.5280(2) 0.81481(11) 0.0350(7) Uani 1 1 d .
O6 O 0.55529(15) 0.5365(2) 0.91667(11) 0.0327(7) Uani 1 1 d .
S2 S 0.54037(5) 0.47112(8) 0.86748(4) 0.0274(2) Uani 1 1 d .
C30' C 0.57398(19) 0.1355(3) 0.42117(14) 0.0193(7) Uani 1 1 d .
H30' H 0.6152 0.1908 0.4213 0.026 Uiso 1 1 calc R
C31' C 0.5011(2) 0.2030(4) 0.42688(16) 0.0293(9) Uani 1 1 d .
H31a' H 0.4593 0.1503 0.4294 0.039 Uiso 1 1 calc R
H31b' H 0.5031 0.2481 0.4606 0.039 Uiso 1 1 calc R
C32' C 0.4894(2) 0.2815(4) 0.37737(17) 0.0372(10) Uani 1 1 d .
H32a' H 0.4414 0.3198 0.3807 0.049 Uiso 1 1 calc R
H32b' H 0.5281 0.3397 0.3778 0.049 Uiso 1 1 calc R
C33' C 0.4912(3) 0.2197(4) 0.32346(18) 0.0479(12) Uani 1 1 d .
H33X H 0.4876 0.2747 0.2935 0.064 Uiso 1 1 calc R
H33Y H 0.4482 0.1691 0.3207 0.064 Uiso 1 1 calc R
C34' C 0.5632(3) 0.1496(4) 0.31750(17) 0.0401(11) Uani 1 1 d .
H34a' H 0.5598 0.1038 0.2841 0.053 Uiso 1 1 calc R
H34b' H 0.6055 0.2011 0.3139 0.053 Uiso 1 1 calc R
C35' C 0.5760(3) 0.0723(4) 0.36670(15) 0.0361(10) Uani 1 1 d .
H35a' H 0.6243 0.0351 0.3632 0.048 Uiso 1 1 calc R
H35b' H 0.5378 0.0132 0.3666 0.048 Uiso 1 1 calc R
C36' C 0.5856(2) 0.0569(3) 0.47129(14) 0.0233(8) Uani 1 1 d .
H36' H 0.5411 0.0082 0.4740 0.031 Uiso 1 1 calc R
C37' C 0.59292(19) 0.1230(3) 0.52524(14) 0.0184(7) Uani 1 1 d .
C38' C 0.64979(19) 0.2174(3) 0.53107(13) 0.0193(7) Uani 1 1 d .
C39' C 0.7242(2) 0.1944(3) 0.51801(16) 0.0284(9) Uani 1 1 d .
H39' H 0.7372 0.1256 0.5013 0.038 Uiso 1 1 calc R
C40' C 0.7784(2) 0.2754(4) 0.53019(17) 0.0343(10) Uani 1 1 d .
H40' H 0.8282 0.2598 0.5223 0.046 Uiso 1 1 calc R
C41' C 0.7603(2) 0.3781(4) 0.55359(16) 0.0374(11) Uani 1 1 d .
H41' H 0.7979 0.4302 0.5627 0.050 Uiso 1 1 calc R
C42' C 0.6856(2) 0.4049(3) 0.56387(15) 0.0314(9) Uani 1 1 d .
H42' H 0.6728 0.4758 0.5784 0.042 Uiso 1 1 calc R
C43' C 0.6308(2) 0.3239(3) 0.55207(14) 0.0252(8) Uani 1 1 d .
H43' H 0.5807 0.3413 0.5583 0.034 Uiso 1 1 calc R
C44' C 0.54807(19) 0.0918(3) 0.56622(14) 0.0183(7) Uani 1 1 d .
H44' H 0.5179 0.0279 0.5604 0.024 Uiso 1 1 calc R
C45' C 0.39348(19) 0.1014(3) 0.62829(14) 0.0185(7) Uani 1 1 d .
C46' C 0.3749(2) 0.0544(3) 0.67906(15) 0.0282(9) Uani 1 1 d .
H46' H 0.3955 0.0840 0.7116 0.038 Uiso 1 1 calc R
C47' C 0.3251(2) -0.0372(4) 0.68099(15) 0.0320(9) Uani 1 1 d .
H47' H 0.3121 -0.0678 0.7151 0.043 Uiso 1 1 calc R
C48' C 0.2947(2) -0.0835(3) 0.63319(16) 0.0251(8) Uani 1 1 d .
C49' C 0.31455(19) -0.0358(3) 0.58285(15) 0.0268(8) Uani 1 1 d .
H49' H 0.2945 -0.0661 0.5503 0.036 Uiso 1 1 calc R
C50' C 0.36354(19) 0.0559(3) 0.57987(14) 0.0244(8) Uani 1 1 d .
H50' H 0.3762 0.0865 0.5457 0.032 Uiso 1 1 calc R
C51' C 0.2410(2) -0.1835(4) 0.63591(19) 0.0376(10) Uani 1 1 d .
H51a' H 0.2126 -0.1881 0.6020 0.056 Uiso 1 1 calc R
H51b' H 0.2075 -0.1729 0.6663 0.056 Uiso 1 1 calc R
H51c' H 0.2688 -0.2531 0.6412 0.056 Uiso 1 1 calc R
C52' C 0.56362(19) 0.0788(3) 0.66757(15) 0.0226(8) Uani 1 1 d .
H52a' H 0.5402 0.0042 0.6639 0.030 Uiso 1 1 calc R
H52b' H 0.5440 0.1145 0.7006 0.030 Uiso 1 1 calc R
C53' C 0.6474(2) 0.0624(3) 0.67513(14) 0.0203(8) Uani 1 1 d .
C54' C 0.6731(2) -0.0374(3) 0.69898(14) 0.0227(8) Uani 1 1 d .
H54' H 0.6395 -0.0965 0.7057 0.030 Uiso 1 1 calc R
C55' C 0.7486(2) -0.0513(4) 0.71327(16) 0.0318(9) Uani 1 1 d .
H55' H 0.7650 -0.1187 0.7299 0.042 Uiso 1 1 calc R
C56' C 0.7984(2) 0.0352(4) 0.70262(16) 0.0326(10) Uani 1 1 d .
H56' H 0.8486 0.0273 0.7127 0.043 Uiso 1 1 calc R
C57' C 0.7738(2) 0.1337(3) 0.67698(16) 0.0311(9) Uani 1 1 d .
H57' H 0.8081 0.1905 0.6683 0.041 Uiso 1 1 calc R
C58' C 0.6987(2) 0.1494(3) 0.66397(14) 0.0241(8) Uani 1 1 d .
H58' H 0.6825 0.2175 0.6479 0.032 Uiso 1 1 calc R
N2' N 0.54244(15) 0.1491(2) 0.61913(11) 0.0175(6) Uani 1 1 d .
O4' O 0.64789(18) -0.0159(3) 0.46393(13) 0.0459(8) Uani 1 1 d .
H4' H 0.6350 -0.0720 0.4458 0.069 Uiso 1 1 calc R
O5' O 0.46149(15) 0.2696(2) 0.67870(11) 0.0323(7) Uani 1 1 d .
O6' O 0.44681(14) 0.2773(2) 0.57642(11) 0.0279(6) Uani 1 1 d .
S2' S 0.45957(5) 0.21273(7) 0.62630(4) 0.0230(2) Uani 1 1 d .

loop_
_atom_site_aniso_label
_atom_site_aniso_U_11
_atom_site_aniso_U_22
_atom_site_aniso_U_33
_atom_site_aniso_U_23
_atom_site_aniso_U_13
_atom_site_aniso_U_12
C1 0.0196(19) 0.0205(19) 0.0228(19) -0.0018(15) -0.0036(14) -0.0051(15)
C2 0.030(2) 0.032(2) 0.030(2) 0.0045(18) -0.0030(16) 0.0034(18)
C3 0.039(3) 0.048(3) 0.023(2) 0.0056(19) -0.0015(17) -0.010(2)
C4 0.042(3) 0.060(3) 0.028(2) -0.001(2) 0.0118(18) -0.001(2)
C5 0.033(2) 0.045(3) 0.035(2) -0.005(2) 0.0033(18) 0.012(2)
C6 0.028(2) 0.041(3) 0.028(2) 0.0011(19) -0.0016(16) 0.0049(19)
C7 0.0196(19) 0.0189(19) 0.029(2) 0.0008(16) -0.0047(14) 0.0005(15)
C8 0.0171(18) 0.0167(18) 0.0235(18) -0.0026(15) 0.0020(14) 0.0015(14)
C9 0.0186(19) 0.0229(19) 0.0186(17) -0.0007(15) -0.0011(13) -0.0031(15)
C10 0.023(2) 0.027(2) 0.0240(19) 0.0014(16) -0.0025(14) -0.0037(16)
C11 0.032(2) 0.025(2) 0.027(2) 0.0027(16) -0.0009(16) -0.0035(17)
C12 0.034(2) 0.032(2) 0.024(2) -0.0039(17) 0.0064(16) -0.0180(19)
C13 0.017(2) 0.042(3) 0.035(2) -0.0067(19) 0.0009(16) -0.0071(18)
C14 0.021(2) 0.025(2) 0.031(2) -0.0008(17) -0.0009(15) -0.0013(16)
C15 0.0195(19) 0.0181(19) 0.028(2) -0.0003(15) 0.0022(14) -0.0020(15)
C16 0.0174(19) 0.021(2) 0.032(2) -0.0026(16) -0.0030(15) 0.0049(15)
C17 0.027(2) 0.036(2) 0.025(2) -0.0114(18) -0.0020(15) -0.0045(18)
C18 0.025(2) 0.044(3) 0.027(2) -0.003(2) 0.0044(15) -0.0039(19)
C19 0.017(2) 0.033(2) 0.033(2) -0.0066(18) -0.0014(15) 0.0011(16)
C20 0.030(2) 0.028(2) 0.029(2) -0.0102(18) -0.0043(15) -0.0058(18)
C21 0.024(2) 0.031(2) 0.026(2) -0.0028(17) -0.0023(15) -0.0005(17)
C22 0.021(2) 0.042(3) 0.043(2) -0.009(2) 0.0018(17) -0.0031(19)
C23 0.025(2) 0.033(2) 0.027(2) -0.0071(17) 0.0000(15) -0.0028(17)
C24 0.028(2) 0.029(2) 0.0154(18) 0.0011(16) -0.0008(14) 0.0008(17)
C25 0.034(2) 0.022(2) 0.026(2) -0.0022(16) 0.0045(16) -0.0046(17)
C26 0.031(2) 0.035(2) 0.033(2) 0.0036(19) 0.0089(17) -0.0037(19)
C27 0.022(2) 0.049(3) 0.034(2) 0.011(2) 0.0028(16) 0.0026(19)
C28 0.040(3) 0.028(2) 0.035(2) 0.0037(19) 0.0040(17) 0.006(2)
C29 0.036(2) 0.036(2) 0.030(2) -0.0063(19) 0.0000(16) -0.006(2)
N1 0.0227(17) 0.0222(17) 0.0260(16) -0.0020(13) -0.0032(12) -0.0015(13)
O1 0.0482(17) 0.0208(14) 0.0319(15) 0.0045(12) -0.0067(12) -0.0125(13)
O2 0.0329(16) 0.0244(15) 0.0445(17) -0.0119(13) -0.0103(12) 0.0059(12)
O3 0.0400(17) 0.0315(16) 0.0400(16) 0.0076(13) -0.0123(13) -0.0049(13)
S1 0.0242(5) 0.0225(6) 0.0319(5) -0.0015(4) -0.0081(4) 0.0004(4)
C1' 0.0165(18) 0.0109(17) 0.0279(19) -0.0018(15) 0.0049(14) 0.0031(13)
C2' 0.029(2) 0.0155(19) 0.032(2) -0.0029(16) 0.0021(16) 0.0002(16)
C3' 0.033(2) 0.037(2) 0.028(2) 0.0007(19) 0.0066(16) -0.0001(19)
C4' 0.039(3) 0.055(3) 0.041(2) 0.003(2) 0.0158(19) -0.001(2)
C5' 0.032(2) 0.054(3) 0.042(3) 0.002(2) 0.0121(18) -0.020(2)
C6' 0.020(2) 0.036(2) 0.034(2) -0.0021(18) 0.0017(15) -0.0081(17)
C7' 0.0210(19) 0.0062(16) 0.0272(19) -0.0011(14) 0.0012(14) 0.0009(14)
C8' 0.0125(17) 0.0074(15) 0.0231(18) 0.0017(13) 0.0014(13) -0.0042(13)
C9' 0.0207(19) 0.0125(17) 0.0157(16) 0.0015(14) 0.0009(13) 0.0017(14)
C10' 0.024(2) 0.0141(18) 0.0237(19) 0.0032(15) -0.0021(14) 0.0012(15)
C11' 0.035(2) 0.0103(17) 0.0263(19) -0.0014(15) -0.0009(15) 0.0038(15)
C12' 0.034(2) 0.027(2) 0.027(2) 0.0072(17) 0.0086(16) 0.0134(18)
C13' 0.018(2) 0.029(2) 0.036(2) 0.0092(18) 0.0062(15) 0.0072(16)
C14' 0.025(2) 0.0171(19) 0.0273(19) 0.0048(16) -0.0006(15) 0.0005(16)
C15' 0.0183(18) 0.0065(16) 0.0270(19) -0.0023(14) 0.0050(14) -0.0013(14)
C16' 0.0106(17) 0.0132(18) 0.0254(19) -0.0025(14) -0.0034(13) 0.0015(13)
C17' 0.0171(19) 0.029(2) 0.0221(18) 0.0084(16) 0.0004(14) -0.0015(16)
C18' 0.023(2) 0.030(2) 0.0269(19) 0.0003(17) 0.0052(15) 0.0036(17)
C19' 0.0165(19) 0.0195(19) 0.037(2) 0.0047(16) 0.0001(15) 0.0000(15)
C20' 0.041(2) 0.037(2) 0.028(2) 0.0067(19) -0.0060(17) 0.014(2)
C21' 0.032(2) 0.033(2) 0.025(2) -0.0048(17) -0.0023(16) 0.0110(18)
C22' 0.027(2) 0.024(2) 0.053(3) 0.0026(19) 0.0007(18) 0.0069(18)
C23' 0.0201(19) 0.0173(18) 0.0245(19) 0.0033(15) 0.0008(14) 0.0041(15)
C24' 0.024(2) 0.0169(18) 0.0206(18) -0.0024(15) 0.0015(14) 0.0020(15)
C25' 0.025(2) 0.0207(19) 0.0218(18) 0.0009(15) 0.0044(14) 0.0019(16)
C26' 0.026(2) 0.031(2) 0.036(2) 0.0058(18) 0.0023(16) 0.0121(18)
C27' 0.024(2) 0.037(2) 0.042(2) 0.003(2) 0.0102(17) -0.0025(19)
C28' 0.038(2) 0.025(2) 0.037(2) 0.0139(19) 0.0074(18) -0.0083(19)
C29' 0.031(2) 0.024(2) 0.029(2) 0.0032(17) 0.0003(16) 0.0024(18)
N1' 0.0159(15) 0.0096(14) 0.0243(15) -0.0018(12) -0.0004(11) -0.0022(12)
O1' 0.0505(18) 0.0169(14) 0.0320(15) -0.0061(12) -0.0072(12) 0.0116(13)
O2' 0.0258(15) 0.0115(13) 0.0473(17) 0.0109(12) -0.0055(11) -0.0013(11)
O3' 0.0337(16) 0.0188(14) 0.0434(16) -0.0161(12) -0.0100(12) 0.0022(12)
S1' 0.0199(5) 0.0100(5) 0.0346(5) -0.0023(4) -0.0058(4) -0.0005(4)
C30 0.026(2) 0.024(2) 0.025(2) 0.0060(16) 0.0058(15) 0.0085(16)
C31 0.029(2) 0.037(2) 0.030(2) 0.0002(19) 0.0016(16) 0.0024(19)
C32 0.027(2) 0.046(3) 0.038(2) 0.002(2) -0.0020(17) -0.004(2)
C33 0.036(3) 0.065(3) 0.031(2) -0.001(2) -0.0082(18) 0.011(2)
C34 0.041(3) 0.052(3) 0.025(2) 0.007(2) 0.0034(17) 0.012(2)
C35 0.050(3) 0.030(2) 0.032(2) 0.0068(19) 0.0044(19) -0.001(2)
C36 0.040(2) 0.021(2) 0.030(2) 0.0017(17) 0.0048(17) 0.0024(18)
C37 0.024(2) 0.0190(19) 0.0226(19) -0.0036(15) -0.0005(15) -0.0019(15)
C38 0.023(2) 0.028(2) 0.0185(17) -0.0047(16) 0.0019(14) 0.0013(16)
C39 0.027(2) 0.032(2) 0.031(2) -0.0069(18) 0.0021(16) 0.0005(18)
C40 0.023(2) 0.057(3) 0.035(2) -0.012(2) -0.0021(17) 0.007(2)
C41 0.034(2) 0.051(3) 0.026(2) -0.013(2) -0.0060(17) 0.016(2)
C42 0.047(3) 0.033(2) 0.025(2) -0.0016(18) -0.0027(17) 0.012(2)
C43 0.030(2) 0.027(2) 0.0227(19) -0.0036(16) 0.0011(15) 0.0017(17)
C44 0.0204(19) 0.0199(19) 0.027(2) -0.0011(16) -0.0042(14) 0.0010(15)
C45 0.020(2) 0.028(2) 0.028(2) -0.0027(17) 0.0042(15) -0.0048(16)
C46 0.023(2) 0.036(2) 0.0223(19) 0.0016(17) 0.0037(14) -0.0062(17)
C47 0.022(2) 0.037(2) 0.0286(19) -0.0099(19) 0.0060(14) -0.0002(18)
C48 0.019(2) 0.032(2) 0.033(2) -0.0013(17) 0.0010(15) -0.0043(16)
C49 0.022(2) 0.040(3) 0.0267(19) 0.0016(18) -0.0051(14) -0.0006(18)
C50 0.023(2) 0.039(2) 0.025(2) -0.0104(18) 0.0009(15) 0.0002(18)
C51 0.027(2) 0.039(3) 0.041(2) -0.007(2) 0.0001(17) 0.0051(19)
C52 0.022(2) 0.036(2) 0.0227(19) -0.0057(17) 0.0002(15) 0.0001(17)
C53 0.024(2) 0.034(2) 0.0204(19) -0.0009(17) 0.0017(14) -0.0029(17)
C54 0.028(2) 0.033(2) 0.032(2) -0.0054(19) 0.0011(15) 0.0027(18)
C55 0.032(2) 0.029(2) 0.033(2) 0.0033(19) -0.0035(16) -0.0050(19)
C56 0.022(2) 0.047(3) 0.030(2) 0.0097(19) -0.0027(16) -0.0018(19)
C57 0.026(2) 0.029(2) 0.029(2) 0.0007(17) -0.0047(16) 0.0045(17)
C58 0.034(2) 0.017(2) 0.029(2) -0.0018(16) -0.0023(16) 0.0034(17)
N2 0.0234(17) 0.0271(18) 0.0252(16) -0.0023(14) 0.0036(13) -0.0013(14)
O4 0.0356(17) 0.0434(19) 0.055(2) 0.0116(16) -0.0109(13) -0.0133(14)
O5 0.0339(17) 0.0318(17) 0.0395(16) 0.0089(13) 0.0078(12) 0.0007(13)
O6 0.0290(16) 0.0290(16) 0.0403(16) -0.0060(13) 0.0039(12) -0.0069(12)
S2 0.0220(5) 0.0276(6) 0.0328(5) -0.0002(4) 0.0040(4) -0.0008(4)
C30' 0.0184(19) 0.0120(17) 0.0275(19) 0.0017(15) -0.0023(14) 0.0029(14)
C31' 0.023(2) 0.027(2) 0.038(2) 0.0039(18) -0.0053(15) 0.0086(17)
C32' 0.031(2) 0.033(2) 0.047(3) 0.015(2) -0.0104(18) 0.0154(19)
C33' 0.044(3) 0.055(3) 0.045(3) 0.014(2) -0.016(2) 0.010(2)
C34' 0.052(3) 0.039(3) 0.030(2) 0.002(2) -0.0044(19) 0.002(2)
C35' 0.057(3) 0.024(2) 0.027(2) -0.0020(18) 0.0018(19) 0.005(2)
C36' 0.029(2) 0.0129(18) 0.028(2) -0.0010(15) 0.0004(15) 0.0066(15)
C37' 0.0181(18) 0.0075(16) 0.0294(19) 0.0046(14) -0.0027(14) 0.0037(13)
C38' 0.0216(19) 0.0145(18) 0.0217(17) 0.0037(15) 0.0010(13) -0.0015(15)
C39' 0.026(2) 0.021(2) 0.038(2) 0.0113(17) 0.0025(16) 0.0029(17)
C40' 0.023(2) 0.037(3) 0.043(2) 0.014(2) -0.0032(17) -0.0052(18)
C41' 0.036(3) 0.044(3) 0.032(2) 0.020(2) -0.0140(18) -0.022(2)
C42' 0.047(3) 0.020(2) 0.028(2) 0.0042(16) -0.0001(17) -0.0144(18)
C43' 0.031(2) 0.0198(19) 0.025(2) 0.0026(16) 0.0029(15) -0.0025(16)
C44' 0.0151(18) 0.0098(17) 0.030(2) 0.0000(15) -0.0031(14) 0.0003(14)
C45' 0.0111(17) 0.0146(18) 0.0299(19) -0.0028(15) 0.0034(14) -0.0003(14)
C46' 0.026(2) 0.036(2) 0.0226(19) -0.0081(17) 0.0003(15) -0.0049(18)
C47' 0.033(2) 0.038(2) 0.025(2) 0.0043(18) 0.0057(16) -0.0069(19)
C48' 0.0161(19) 0.023(2) 0.037(2) 0.0011(17) 0.0034(15) 0.0006(15)
C49' 0.0168(19) 0.032(2) 0.032(2) -0.0030(18) -0.0064(14) -0.0030(17)
C50' 0.0182(19) 0.034(2) 0.0205(18) 0.0072(17) -0.0027(14) 0.0019(17)
C51' 0.026(2) 0.033(2) 0.055(3) 0.001(2) 0.0031(19) -0.0119(19)
C52' 0.0133(18) 0.027(2) 0.028(2) 0.0028(16) -0.0002(14) -0.0031(15)
C53' 0.0218(19) 0.0175(18) 0.0215(18) -0.0029(15) 0.0018(14) -0.0041(15)
C54' 0.023(2) 0.0159(18) 0.0290(19) 0.0031(16) -0.0002(14) -0.0021(16)
C55' 0.034(2) 0.026(2) 0.036(2) 0.0136(19) 0.0006(17) 0.0061(19)
C56' 0.021(2) 0.039(2) 0.038(2) 0.0039(19) -0.0026(16) 0.0066(18)
C57' 0.027(2) 0.031(2) 0.036(2) 0.0047(18) -0.0006(16) -0.0113(18)
C58' 0.022(2) 0.022(2) 0.028(2) 0.0001(16) -0.0017(15) -0.0026(16)
N2' 0.0134(15) 0.0143(15) 0.0250(15) -0.0010(12) 0.0020(11) 0.0030(12)
O4' 0.053(2) 0.0388(19) 0.0452(18) -0.0115(15) -0.0120(14) 0.0245(16)
O5' 0.0291(15) 0.0197(14) 0.0482(17) -0.0173(13) 0.0113(12) -0.0032(12)
O6' 0.0227(14) 0.0128(13) 0.0484(17) 0.0067(12) 0.0028(11) 0.0020(11)
S2' 0.0185(5) 0.0117(5) 0.0391(5) -0.0039(4) 0.0043(4) 0.0005(4)

loop_
_atom_type_symbol
_atom_type_description
_atom_type_scat_dispersion_real
_atom_type_scat_dispersion_imag
_atom_type_scat_source
C C 0.0033 0.0016 'International Tables Vol C Tables 4.2.6.8 and 6.1.1.4'
H H 0.0000 0.0000 'International Tables Vol C Tables 4.2.6.8 and 6.1.1.4'
N N 0.0061 0.0033 'International Tables Vol C Tables 4.2.6.8 and 6.1.1.4'
O O 0.0106 0.0060 'International Tables Vol C Tables 4.2.6.8 and 6.1.1.4'
S S 0.1246 0.1234 'International Tables Vol C Tables 4.2.6.8 and 6.1.1.4'

loop_
_geom_angle_atom_site_label_1
_geom_angle_atom_site_label_2
_geom_angle_atom_site_label_3
_geom_angle
C6 C1 C2 110.4(3)
C6 C1 C7 113.6(3)
C2 C1 C7 111.8(3)
C1 C2 C3 112.1(3)
C4 C3 C2 111.8(3)
C3 C4 C5 111.3(3)
C4 C5 C6 110.7(4)
C1 C6 C5 111.3(3)
O1 C7 C8 108.5(3)
O1 C7 C1 112.3(3)
C8 C7 C1 111.6(3)
C15 C8 C9 123.2(3)
C15 C8 C7 120.0(3)
C9 C8 C7 116.8(3)
C14 C9 C10 118.3(3)
C14 C9 C8 119.5(3)
C10 C9 C8 122.1(3)
C11 C10 C9 120.4(3)
C10 C11 C12 120.3(4)
C13 C12 C11 119.1(4)
C12 C13 C14 121.3(4)
C13 C14 C9 120.5(4)
C8 C15 N1 124.8(3)
C17 C16 C21 119.8(4)
C17 C16 S1 119.9(3)
C21 C16 S1 120.2(3)
C18 C17 C16 119.6(3)
C17 C18 C19 121.4(4)
C20 C19 C18 118.4(4)
C20 C19 C22 120.7(3)
C18 C19 C22 120.9(4)
C21 C20 C19 121.1(3)
C20 C21 C16 119.7(4)
N1 C23 C24 112.9(3)
C29 C24 C25 119.8(4)
C29 C24 C23 119.0(3)
C25 C24 C23 121.1(4)
C26 C25 C24 119.4(4)
C25 C26 C27 120.2(4)
C28 C27 C26 120.3(4)
C27 C28 C29 120.0(4)
C24 C29 C28 120.3(4)
C15 N1 C23 113.2(3)
C15 N1 S1 112.6(2)
C23 N1 S1 113.4(2)
O3 S1 O2 119.20(17)
O3 S1 N1 107.36(17)
O2 S1 N1 106.20(15)
O3 S1 C16 109.66(17)
O2 S1 C16 107.29(18)
N1 S1 C16 106.42(17)
C6' C1' C2' 111.0(3)
C6' C1' C7' 113.0(3)
C2' C1' C7' 111.5(3)
C3' C2' C1' 112.5(3)
C2' C3' C4' 111.6(3)
C3' C4' C5' 111.3(3)
C4' C5' C6' 111.0(4)
C1' C6' C5' 110.7(3)
O1' C7' C8' 107.9(3)
O1' C7' C1' 112.7(3)
C8' C7' C1' 111.5(3)
C15' C8' C9' 123.4(3)
C15' C8' C7' 119.1(3)
C9' C8' C7' 117.5(3)
C10' C9' C14' 118.1(3)
C10' C9' C8' 122.5(3)
C14' C9' C8' 119.2(3)
C9' C10' C11' 120.5(3)
C12' C11' C10' 120.9(3)
C11' C12' C13' 119.2(3)
C14' C13' C12' 120.5(4)
C13' C14' C9' 120.7(4)
C8' C15' N1' 124.3(3)
C21' C16' C17' 120.2(3)
C21' C16' S1' 119.4(3)
C17' C16' S1' 120.3(3)
C16' C17' C18' 119.2(3)
C19' C18' C17' 121.4(3)
C20' C19' C18' 118.7(3)
C20' C19' C22' 120.4(3)
C18' C19' C22' 120.9(3)
C19' C20' C21' 121.0(4)
C16' C21' C20' 119.6(3)
N1' C23' C24' 112.8(3)
C29' C24' C25' 119.0(3)
C29' C24' C23' 119.0(3)
C25' C24' C23' 121.7(3)
C24' C25' C26' 119.5(4)
C27' C26' C25' 120.3(4)
C26' C27' C28' 120.8(4)
C27' C28' C29' 119.0(4)
C24' C29' C28' 121.3(4)
C15' N1' C23' 113.2(3)
C15' N1' S1' 113.3(2)
C23' N1' S1' 113.1(2)
O3' S1' O2' 119.79(16)
O3' S1' N1' 107.05(15)
O2' S1' N1' 106.30(15)
O3' S1' C16' 109.26(16)
O2' S1' C16' 107.27(16)
N1' S1' C16' 106.42(15)
C35 C30 C31 109.9(3)
C35 C30 C36 112.5(3)
C31 C30 C36 110.0(3)
C32 C31 C30 111.6(3)
C33 C32 C31 112.2(4)
C32 C33 C34 111.9(3)
C33 C34 C35 111.7(4)
C30 C35 C34 110.7(3)
O4 C36 C37 109.8(3)
O4 C36 C30 111.4(3)
C37 C36 C30 111.8(3)
C44 C37 C38 122.8(3)
C44 C37 C36 116.9(3)
C38 C37 C36 120.3(3)
C43 C38 C39 119.0(4)
C43 C38 C37 122.2(3)
C39 C38 C37 118.8(3)
C40 C39 C38 119.6(4)
C39 C40 C41 121.1(4)
C40 C41 C42 118.8(4)
C43 C42 C41 120.2(4)
C42 C43 C38 121.0(4)
C37 C44 N2 125.7(3)
C46 C45 C50 119.5(4)
C46 C45 S2 120.9(3)
C50 C45 S2 119.4(3)
C47 C46 C45 119.7(4)
C46 C47 C48 122.0(3)
C47 C48 C49 117.5(4)
C47 C48 C51 121.6(4)
C49 C48 C51 120.9(3)
C50 C49 C48 121.7(3)
C49 C50 C45 119.6(3)
N2 C52 C53 113.6(3)
C54 C53 C58 118.6(4)
C54 C53 C52 118.5(3)
C58 C53 C52 122.6(4)
C55 C54 C53 121.0(4)
C56 C55 C54 120.4(4)
C55 C56 C57 119.4(4)
C58 C57 C56 119.8(4)
C57 C58 C53 120.8(4)
C44 N2 C52 114.6(3)
C44 N2 S2 111.4(2)
C52 N2 S2 112.5(2)
O6 S2 O5 119.48(18)
O6 S2 N2 106.07(16)
O5 S2 N2 107.37(16)
O6 S2 C45 108.33(17)
O5 S2 C45 109.17(17)
N2 S2 C45 105.53(17)
C35' C30' C31' 111.2(3)
C35' C30' C36' 113.0(3)
C31' C30' C36' 110.1(3)
C32' C31' C30' 110.4(3)
C33' C32' C31' 113.0(4)
C32' C33' C34' 111.7(3)
C35' C34' C33' 111.4(4)
C34' C35' C30' 112.9(3)
O4' C36' C37' 110.8(3)
O4' C36' C30' 111.1(3)
C37' C36' C30' 112.5(3)
C44' C37' C38' 122.9(3)
C44' C37' C36' 116.9(3)
C38' C37' C36' 120.3(3)
C43' C38' C39' 119.6(3)
C43' C38' C37' 121.6(3)
C39' C38' C37' 118.7(3)
C40' C39' C38' 119.0(4)
C41' C40' C39' 121.5(4)
C40' C41' C42' 120.1(4)
C43' C42' C41' 118.9(4)
C42' C43' C38' 120.7(4)
C37' C44' N2' 125.4(3)
C50' C45' C46' 120.0(3)
C50' C45' S2' 120.8(3)
C46' C45' S2' 119.0(3)
C45' C46' C47' 119.6(3)
C48' C47' C46' 121.1(3)
C47' C48' C49' 118.3(4)
C47' C48' C51' 120.5(4)
C49' C48' C51' 121.2(3)
C50' C49' C48' 121.7(3)
C49' C50' C45' 119.3(3)
N2' C52' C53' 114.1(3)
C54' C53' C58' 118.9(3)
C54' C53' C52' 118.6(3)
C58' C53' C52' 122.2(3)
C53' C54' C55' 121.1(3)
C56' C55' C54' 119.5(4)
C55' C56' C57' 119.8(4)
C56' C57' C58' 121.0(4)
C57' C58' C53' 119.6(4)
C44' N2' C52' 115.0(3)
C44' N2' S2' 111.7(2)
C52' N2' S2' 112.6(2)
O5' S2' O6' 119.99(16)
O5' S2' N2' 106.79(15)
O6' S2' N2' 106.14(15)
O5' S2' C45' 109.17(16)
O6' S2' C45' 108.22(16)
N2' S2' C45' 105.60(15)

loop_
_geom_bond_atom_site_label_1
_geom_bond_atom_site_label_2
_geom_bond_distance
C1 C6 1.524(5)
C1 C2 1.524(5)
C1 C7 1.535(5)
C2 C3 1.527(6)
C3 C4 1.507(6)
C4 C5 1.523(6)
C5 C6 1.532(5)
C7 O1 1.425(4)
C7 C8 1.508(5)
C8 C15 1.338(5)
C8 C9 1.489(5)
C9 C14 1.390(5)
C9 C10 1.395(5)
C10 C11 1.382(5)
C11 C12 1.387(6)
C12 C13 1.367(6)
C13 C14 1.371(5)
C15 N1 1.451(5)
C16 C17 1.390(5)
C16 C21 1.398(5)
C16 S1 1.744(4)
C17 C18 1.389(6)
C18 C19 1.392(5)
C19 C20 1.390(5)
C19 C22 1.490(6)
C20 C21 1.389(5)
C23 N1 1.477(5)
C23 C24 1.519(5)
C24 C29 1.377(6)
C24 C25 1.391(5)
C25 C26 1.386(6)
C26 C27 1.387(6)
C27 C28 1.359(6)
C28 C29 1.395(6)
N1 S1 1.660(3)
O2 S1 1.434(3)
O3 S1 1.432(3)
C1' C6' 1.524(5)
C1' C2' 1.538(5)
C1' C7' 1.546(5)
C2' C3' 1.514(5)
C3' C4' 1.519(6)
C4' C5' 1.521(6)
C5' C6' 1.538(5)
C7' O1' 1.411(4)
C7' C8' 1.520(5)
C8' C15' 1.331(5)
C8' C9' 1.489(4)
C9' C10' 1.383(5)
C9' C14' 1.409(5)
C10' C11' 1.389(5)
C11' C12' 1.370(6)
C12' C13' 1.388(6)
C13' C14' 1.369(5)
C15' N1' 1.450(4)
C16' C21' 1.387(5)
C16' C17' 1.387(5)
C16' S1' 1.754(3)
C17' C18' 1.393(5)
C18' C19' 1.388(5)
C19' C20' 1.379(5)
C19' C22' 1.497(5)
C20' C21' 1.397(5)
C23' N1' 1.485(4)
C23' C24' 1.511(5)
C24' C29' 1.380(5)
C24' C25' 1.388(5)
C25' C26' 1.397(5)
C26' C27' 1.367(6)
C27' C28' 1.373(6)
C28' C29' 1.388(5)
N1' S1' 1.656(3)
O2' S1' 1.432(3)
O3' S1' 1.431(3)
C30 C35 1.520(5)
C30 C31 1.530(6)
C30 C36 1.531(5)
C31 C32 1.523(6)
C32 C33 1.514(6)
C33 C34 1.515(6)
C34 C35 1.539(6)
C36 O4 1.408(5)
C36 C37 1.525(5)
C37 C44 1.335(5)
C37 C38 1.492(5)
C38 C43 1.381(5)
C38 C39 1.408(5)
C39 C40 1.378(6)
C40 C41 1.391(6)
C41 C42 1.396(6)
C42 C43 1.380(6)
C44 N2 1.444(5)
C45 C46 1.394(5)
C45 C50 1.397(5)
C45 S2 1.751(4)
C46 C47 1.384(5)
C47 C48 1.387(5)
C48 C49 1.400(5)
C48 C51 1.486(6)
C49 C50 1.383(6)
C52 N2 1.492(5)
C52 C53 1.509(5)
C53 C54 1.381(6)
C53 C58 1.391(5)
C54 C55 1.379(5)
C55 C56 1.373(6)
C56 C57 1.398(6)
C57 C58 1.377(5)
N2 S2 1.663(3)
O5 S2 1.436(3)
O6 S2 1.435(3)
C30' C35' 1.510(5)
C30' C31' 1.529(5)
C30' C36' 1.532(5)
C31' C32' 1.521(5)
C32' C33' 1.490(6)
C33' C34' 1.533(6)
C34' C35' 1.508(5)
C36' O4' 1.413(4)
C36' C37' 1.520(5)
C37' C44' 1.333(5)
C37' C38' 1.505(5)
C38' C43' 1.388(5)
C38' C39' 1.395(5)
C39' C40' 1.382(6)
C40' C41' 1.367(6)
C41' C42' 1.395(6)
C42' C43' 1.388(5)
C44' N2' 1.448(4)
C45' C50' 1.386(5)
C45' C46' 1.388(5)
C45' S2' 1.758(3)
C46' C47' 1.393(6)
C47' C48' 1.380(5)
C48' C49' 1.388(5)
C48' C51' 1.514(5)
C49' C50' 1.385(5)
C52' N2' 1.475(4)
C52' C53' 1.517(5)
C53' C54' 1.377(5)
C53' C58' 1.396(5)
C54' C55' 1.397(5)
C55' C56' 1.373(6)
C56' C57' 1.376(5)
C57' C58' 1.385(5)
N2' S2' 1.667(3)
O5' S2' 1.430(3)
O6' S2' 1.438(3)

loop_
_geom_hbond_atom_site_label_D
_geom_hbond_atom_site_label_H
_geom_hbond_atom_site_label_A
_geom_hbond_distance_DH
_geom_hbond_distance_HA
_geom_hbond_distance_DA
_geom_hbond_angle_DHA
_geom_hbond_site_symmetry_A
O1 H1A O2 0.82 2.04 2.816(4) 157.2 2_547
O1' H1A' O2' 0.82 2.01 2.767(3) 152.5 2_746
O4 H4 O6 0.82 2.24 3.021(4) 159.1 2_647
O4' H4' O6' 0.82 2.35 3.100(4) 153.2 2_646
